data_2107366
loop_
_publ_author_name
'Krogh-Moe, J.'

_publ_section_title
;
 The crystal structure of potassium biborate, K2 O (B2 O3)2
;
_journal_name_full 'Acta Crystallographica B (24,1968-38,1982)'
_journal_page_first 3089
_journal_page_last 3093
_journal_volume 28
_journal_year 1972
_chemical_formula_sum 'B4 K2 O7'
_chemical_name_systematic 'K2 O (B2 O3)2'
_space_group_IT_number 2
_symmetry_space_group_name_Hall '-P 1'
_symmetry_space_group_name_H-M 'P -1'
_cell_angle_alpha 89.28
_cell_angle_beta 102.75
_cell_angle_gamma 101.25
_cell_formula_units_Z 4
_cell_length_a 6.484
_cell_length_b 9.604
_cell_length_c 10.413
_cell_volume 619.985
_citation_journal_id_ASTM ACBCAR
_cod_data_source_file Krogh-Moe_ACBCAR_1972_643.cif
_cod_data_source_block B4K2O7
_cod_original_cell_volume 619.9852
_cod_database_code 2107366

loop_
_symmetry_equiv_pos_as_xyz
x,y,z
-x,-y,-z

loop_
_atom_site_label
_atom_site_type_symbol
_atom_site_fract_x
_atom_site_fract_y
_atom_site_fract_z
_atom_site_occupancy
_atom_site_U_iso_or_equiv
B2 B+3 0.1161 0.2978 0.3157 1 0.0
K3 K+1 0.78763 0.37426 0.49741 1 0.0
O6 O-2 0.3197 0.3206 0.4147 1 0.0
O8 O-2 0.3238 0.0121 0.6775 1 0.0
O3 O-2 0.829 0.3455 0.0866 1 0.0
O5 O-2 0.9554 0.1833 0.361 1 0.0
O7 O-2 0.0251 0.431 0.3019 1 0.0
O2 O-2 0.7982 0.0985 0.1379 1 0.0
B6 B+3 0.8747 0.4434 0.1881 1 0.0
B4 B+3 0.1866 0.3137 0.7492 1 0.0
K2 K+1 0.33614 0.52003 0.12554 1 0.0
O11 O-2 0.2331 0.4467 0.8306 1 0.0
O14 O-2 0.9593 0.2381 0.7407 1 0.0
O12 O-2 0.4881 0.23 0.6102 1 0.0
K4 K+1 0.24917 0.99876 0.40714 1 0.0
O1 O-2 0.9884 0.1977 0.9686 1 0.0
K1 K+1 0.36944 0.12491 0.04138 1 0.0
B8 B+3 0.3315 0.3 0.5461 1 0.0
O10 O-2 0.3447 0.2313 0.8057 1 0.0
B1 B+3 0.9431 0.2228 0.0945 1 0.0
O13 O-2 0.1966 0.3501 0.6101 1 0.0
B5 B+3 0.8088 0.0888 0.2704 1 0.0
B7 B+3 0.8668 0.1925 0.8438 1 0.0
O9 O-2 0.6519 0.1313 0.819 1 0.0
O4 O-2 0.149 0.2554 0.1907 1 0.0
B3 B+3 0.4502 0.1547 0.7321 1 0.0
